data_4063109
_journal_name_full Organometallics
_journal_paper_doi 10.1021/om049893k
_journal_year 2004
_chemical_formula_sum 'C52.37 H46 Cl3.75 F6 Fe2 N2 O0 P3 Pd'
_chemical_formula_weight 1261.30
_chemical_name_common '[PdCl(PCP)]PF6'
_space_group_IT_number 1
_symmetry_cell_setting triclinic
_symmetry_space_group_name_Hall 'P 1'
_symmetry_space_group_name_H-M 'P 1'
_cell_angle_alpha 96.572(4)
_cell_angle_beta 108.198(4)
_cell_angle_gamma 90.485(4)
_cell_formula_units_Z 1
_cell_length_a 9.2494(16)
_cell_length_b 11.382(2)
_cell_length_c 13.529(2)
_cell_measurement_temperature 101(2)
_cell_volume 1342.8(4)
_diffrn_ambient_temperature 101(2)
_exptl_crystal_density_diffrn 1.560
_cod_depositor_comments
;
The following automatic conversions were performed:
'_symmetry_cell_setting' value 'Triclinic' changed to 'triclinic'
according to '/home/saulius/struct/CIF-dictionaries/cif_core.dic'
dictionary named 'cif_core.dic' version 2.4.1 from 2010-06-29.

Automatic conversion script
Id: cif_fix_enum 1527 2010-12-29 10:47:43Z saulius 
;
_cod_database_code 4063109

loop_
_symmetry_equiv_pos_as_xyz
'x, y, z'

loop_
_atom_site_label
_atom_site_type_symbol
_atom_site_fract_x
_atom_site_fract_y
_atom_site_fract_z
_atom_site_U_iso_or_equiv
_atom_site_adp_type
_atom_site_occupancy
_atom_site_symmetry_multiplicity
_atom_site_calc_flag
_atom_site_refinement_flags
_atom_site_disorder_assembly
_atom_site_disorder_group
Pd Pd 0.40931(4) 0.54851(4) 0.12403(4) 0.00919(13) Uani 1 1 d . . .
Fe1 Fe 0.30781(14) 0.68848(12) -0.23186(10) 0.0204(3) Uani 1 1 d . . .
Fe2 Fe 0.67424(13) 0.46065(12) 0.44744(9) 0.0184(3) Uani 1 1 d . . .
Cl1 Cl 0.2292(2) 0.6137(2) 0.20548(18) 0.0207(4) Uani 1 1 d . . .
Cl2 Cl 0.6241(14) 0.1275(8) 0.5588(6) 0.110(4) Uani 0.583(11) 1 d PD . .
Cl3 Cl 0.7348(10) -0.0968(6) 0.6193(6) 0.073(3) Uani 0.583(11) 1 d PD . .
Cl4 Cl 0.2314(13) 0.2360(11) 0.5517(10) 0.168(4) Uani 0.79 1 d PD . .
Cl5 Cl 0.374(4) -0.008(3) 0.643(3) 0.20(2) Uiso 0.30(2) 1 d PD . .
Cl6 Cl 0.0508(19) 0.0565(11) 0.5599(12) 0.127(7) Uani 0.496(17) 1 d PD . .
P1 P 0.3868(2) 0.7186(2) 0.04223(17) 0.0140(4) Uani 1 1 d . . .
P2 P 0.4697(2) 0.36643(19) 0.19070(16) 0.0124(4) Uani 1 1 d . . .
P3 P 0.9961(3) 0.2982(3) 0.8286(2) 0.0326(7) Uani 1 1 d . . .
F1 F 1.1567(7) 0.3563(6) 0.8354(5) 0.0393(15) Uani 1 1 d . . .
F2 F 1.0648(7) 0.1699(6) 0.8241(5) 0.0414(16) Uani 1 1 d . . .
F3 F 1.0462(9) 0.3087(8) 0.9532(5) 0.053(2) Uani 1 1 d . . .
F4 F 0.9455(8) 0.2878(7) 0.7014(5) 0.0458(19) Uani 1 1 d . . .
F5 F 0.9254(8) 0.4264(7) 0.8304(5) 0.0459(17) Uani 1 1 d . . .
F6 F 0.8341(8) 0.2394(9) 0.8198(7) 0.064(2) Uani 1 1 d . . .
N1 N 0.6213(8) 0.4943(6) -0.0050(5) 0.0169(14) Uani 1 1 d . . .
N2 N 0.7352(8) 0.5419(6) 0.1599(5) 0.0141(14) Uani 1 1 d . . .
C1 C 0.4337(8) 0.7148(7) -0.0779(6) 0.0135(15) Uani 1 1 d . . .
C2 C 0.4869(8) 0.6157(8) -0.1330(6) 0.0142(16) Uani 1 1 d . . .
C3 C 0.5319(10) 0.6620(8) -0.2130(7) 0.0199(18) Uani 1 1 d . . .
H3 H 0.5726 0.6152 -0.2648 0.024 Uiso 1 1 calc R . .
C4 C 0.5050(10) 0.7833(9) -0.2091(7) 0.0235(19) Uani 1 1 d . . .
H4 H 0.5234 0.8368 -0.2581 0.028 Uiso 1 1 calc R . .
C5 C 0.4432(10) 0.8170(8) -0.1276(7) 0.0228(18) Uani 1 1 d . . .
H5 H 0.4126 0.8982 -0.1078 0.027 Uiso 1 1 calc R . .
C6 C 0.4990(9) 0.4912(7) -0.1060(6) 0.0131(16) Uani 1 1 d . . .
H6 H 0.4012 0.4669 -0.0954 0.016 Uiso 1 1 calc R . .
C7 C 0.5260(10) 0.4027(8) -0.1901(6) 0.0202(18) Uani 1 1 d . . .
H7A H 0.5336 0.3237 -0.1673 0.030 Uiso 1 1 calc R . .
H7B H 0.6209 0.4253 -0.2023 0.030 Uiso 1 1 calc R . .
H7C H 0.4408 0.4019 -0.2552 0.030 Uiso 1 1 calc R . .
C8 C 0.5292(9) 0.8234(7) 0.1349(7) 0.0165(16) Uani 1 1 d . . .
C9 C 0.5140(11) 0.8534(9) 0.2341(8) 0.028(2) Uani 1 1 d . . .
H9 H 0.4289 0.8233 0.2500 0.034 Uiso 1 1 calc R . .
C10 C 0.6226(12) 0.9266(9) 0.3083(8) 0.031(2) Uani 1 1 d . . .
H10 H 0.6131 0.9456 0.3761 0.037 Uiso 1 1 calc R . .
C11 C 0.7462(12) 0.9732(9) 0.2862(8) 0.030(2) Uani 1 1 d . . .
H11 H 0.8195 1.0256 0.3377 0.036 Uiso 1 1 calc R . .
C12 C 0.7617(12) 0.9422(9) 0.1867(9) 0.030(2) Uani 1 1 d . . .
H12 H 0.8451 0.9743 0.1701 0.036 Uiso 1 1 calc R . .
C13 C 0.6563(11) 0.8655(9) 0.1137(7) 0.026(2) Uani 1 1 d . . .
H13 H 0.6703 0.8409 0.0479 0.031 Uiso 1 1 calc R . .
C14 C 0.2062(9) 0.7931(8) 0.0154(7) 0.0165(17) Uani 1 1 d . . .
C15 C 0.2054(11) 0.9146(9) 0.0163(8) 0.025(2) Uani 1 1 d . . .
H15 H 0.2983 0.9608 0.0369 0.030 Uiso 1 1 calc R . .
C16 C 0.0660(11) 0.9680(9) -0.0134(9) 0.029(2) Uani 1 1 d . . .
H16 H 0.0628 1.0515 -0.0122 0.035 Uiso 1 1 calc R . .
C17 C -0.0681(10) 0.8985(9) -0.0449(8) 0.026(2) Uani 1 1 d . . .
H17 H -0.1630 0.9353 -0.0654 0.031 Uiso 1 1 calc R . .
C18 C -0.0664(10) 0.7779(9) -0.0469(8) 0.027(2) Uani 1 1 d . . .
H18 H -0.1591 0.7312 -0.0694 0.032 Uiso 1 1 calc R . .
C19 C 0.0714(10) 0.7251(8) -0.0159(7) 0.0188(17) Uani 1 1 d . . .
H19 H 0.0738 0.6417 -0.0160 0.023 Uiso 1 1 calc R . .
C20 C 0.5968(9) 0.5243(8) 0.0872(7) 0.0148(17) Uani 1 1 d . . .
C21 C 0.7737(9) 0.4892(8) 0.0097(7) 0.0169(17) Uani 1 1 d . . .
H21 H 0.8194 0.4695 -0.0436 0.020 Uiso 1 1 calc R . .
C22 C 0.8485(10) 0.5172(8) 0.1130(7) 0.0209(18) Uani 1 1 d . . .
H22 H 0.9555 0.5197 0.1467 0.025 Uiso 1 1 calc R . .
C23 C 0.7587(9) 0.5766(8) 0.2716(7) 0.0176(17) Uani 1 1 d . . .
H23 H 0.6690 0.6224 0.2767 0.021 Uiso 1 1 calc R . .
C24 C 0.8992(10) 0.6588(10) 0.3225(8) 0.026(2) Uani 1 1 d . . .
H24A H 0.8919 0.7274 0.2838 0.038 Uiso 1 1 calc R . .
H24B H 0.9904 0.6163 0.3210 0.038 Uiso 1 1 calc R . .
H24C H 0.9059 0.6855 0.3953 0.038 Uiso 1 1 calc R . .
C25 C 0.7591(9) 0.4697(8) 0.3269(6) 0.0174(17) Uani 1 1 d . . .
C26 C 0.6395(9) 0.3798(8) 0.3017(6) 0.0169(17) Uani 1 1 d . . .
C27 C 0.6854(10) 0.2974(9) 0.3756(7) 0.024(2) Uani 1 1 d . . .
H27 H 0.6247 0.2252 0.3777 0.029 Uiso 1 1 calc R . .
C28 C 0.8305(10) 0.3345(9) 0.4456(7) 0.025(2) Uani 1 1 d . . .
H28 H 0.8892 0.2942 0.5067 0.029 Uiso 1 1 calc R . .
C29 C 0.8763(9) 0.4403(9) 0.4169(7) 0.0205(18) Uani 1 1 d . . .
H29 H 0.9733 0.4879 0.4543 0.025 Uiso 1 1 calc R . .
C30 C 0.5182(9) 0.2647(7) 0.0935(6) 0.0132(15) Uani 1 1 d . . .
C31 C 0.4026(10) 0.2165(7) 0.0060(6) 0.0151(16) Uani 1 1 d . . .
H31 H 0.2994 0.2321 -0.0008 0.018 Uiso 1 1 calc R . .
C32 C 0.4397(11) 0.1434(8) -0.0734(7) 0.0230(19) Uani 1 1 d . . .
H32 H 0.3605 0.1093 -0.1338 0.028 Uiso 1 1 calc R . .
C33 C 0.5887(11) 0.1207(8) -0.0650(7) 0.024(2) Uani 1 1 d . . .
H33 H 0.6126 0.0719 -0.1190 0.029 Uiso 1 1 calc R . .
C34 C 0.7036(10) 0.1705(8) 0.0238(7) 0.024(2) Uani 1 1 d . . .
H34 H 0.8070 0.1561 0.0304 0.029 Uiso 1 1 calc R . .
C35 C 0.6683(9) 0.2412(8) 0.1031(7) 0.0185(17) Uani 1 1 d . . .
H35 H 0.7475 0.2735 0.1642 0.022 Uiso 1 1 calc R . .
C36 C 0.3344(10) 0.2784(9) 0.2271(7) 0.0225(19) Uani 1 1 d . . .
C37 C 0.2160(11) 0.3297(9) 0.2555(8) 0.024(2) Uani 1 1 d . . .
H37 H 0.2020 0.4121 0.2539 0.029 Uiso 1 1 calc R . .
C38 C 0.1157(11) 0.2588(10) 0.2871(8) 0.031(2) Uani 1 1 d . . .
H38 H 0.0329 0.2930 0.3056 0.038 Uiso 1 1 calc R . .
C39 C 0.1389(13) 0.1424(10) 0.2906(9) 0.034(2) Uani 1 1 d . . .
H39 H 0.0741 0.0954 0.3143 0.041 Uiso 1 1 calc R . .
C40 C 0.2533(13) 0.0912(10) 0.2607(9) 0.036(2) Uani 1 1 d . . .
H40 H 0.2651 0.0084 0.2612 0.043 Uiso 1 1 calc R . .
C41 C 0.3517(11) 0.1577(8) 0.2299(8) 0.025(2) Uani 1 1 d . . .
H41 H 0.4323 0.1211 0.2103 0.030 Uiso 1 1 calc R . .
C42 C 0.728(3) 0.0485(14) 0.6534(17) 0.093(13) Uani 0.583(11) 1 d PD . .
C43 C 0.365(4) 0.132(3) 0.609(3) 0.038(10) Uiso 0.30(2) 1 d PD . .
C44 C 0.217(4) 0.137(3) 0.635(2) 0.106(15) Uiso 0.496(17) 1 d PD . .
C1' C 0.0940(11) 0.6229(12) -0.2517(9) 0.038(3) Uani 1 1 d . . .
H1' H 0.0591 0.5914 -0.1965 0.045 Uiso 1 1 calc R . .
C2' C 0.1536(11) 0.5565(11) -0.3215(8) 0.032(2) Uani 1 1 d . . .
H2' H 0.1702 0.4697 -0.3239 0.039 Uiso 1 1 calc R . .
C3' C 0.1940(13) 0.6327(11) -0.3847(9) 0.040(3) Uani 1 1 d . . .
H3' H 0.2392 0.6104 -0.4420 0.048 Uiso 1 1 calc R . .
C4' C 0.1498(14) 0.7483(11) -0.3531(9) 0.048(3) Uani 1 1 d . . .
H4' H 0.1605 0.8221 -0.3843 0.057 Uiso 1 1 calc R . .
C5' C 0.0876(12) 0.7397(12) -0.2731(10) 0.044(3) Uani 1 1 d . . .
H5' H 0.0478 0.8065 -0.2359 0.053 Uiso 1 1 calc R . .
C25' C 0.5958(12) 0.6202(10) 0.4848(8) 0.034(2) Uani 1 1 d . . .
H25' H 0.5942 0.6902 0.4462 0.041 Uiso 1 1 calc R . .
C26' C 0.4790(11) 0.5340(10) 0.4591(8) 0.030(2) Uani 1 1 d . . .
H26' H 0.3804 0.5328 0.4009 0.035 Uiso 1 1 calc R . .
C27' C 0.5226(15) 0.4498(12) 0.5264(11) 0.045(3) Uani 1 1 d . . .
H27' H 0.4614 0.3778 0.5285 0.055 Uiso 1 1 calc R . .
C28' C 0.6731(16) 0.4902(15) 0.5978(8) 0.053(4) Uani 1 1 d . . .
H28' H 0.7356 0.4494 0.6575 0.063 Uiso 1 1 calc R . .
C29' C 0.7150(12) 0.5953(13) 0.5679(8) 0.042(3) Uani 1 1 d . . .
H29' H 0.8123 0.6438 0.6017 0.051 Uiso 1 1 calc R . .

loop_
_atom_site_aniso_label
_atom_site_aniso_U_11
_atom_site_aniso_U_22
_atom_site_aniso_U_33
_atom_site_aniso_U_23
_atom_site_aniso_U_13
_atom_site_aniso_U_12
Pd 0.0057(3) 0.0104(3) 0.0104(3) -0.0037(2) 0.0028(2) 0.0026(2)
Fe1 0.0171(6) 0.0225(7) 0.0155(6) 0.0006(5) -0.0029(5) 0.0057(5)
Fe2 0.0153(6) 0.0286(7) 0.0095(6) -0.0020(5) 0.0026(5) 0.0061(5)
Cl1 0.0132(9) 0.0238(12) 0.0267(12) 0.0013(9) 0.0090(9) 0.0061(8)
Cl2 0.179(11) 0.069(5) 0.056(5) 0.002(4) 0.002(5) 0.027(6)
Cl3 0.102(6) 0.053(4) 0.061(4) 0.005(3) 0.021(4) 0.012(4)
Cl4 0.140(8) 0.179(11) 0.162(10) -0.021(8) 0.027(7) -0.011(8)
Cl6 0.172(15) 0.084(9) 0.126(12) 0.013(8) 0.045(10) 0.041(9)
P1 0.0077(9) 0.0162(11) 0.0163(10) -0.0060(8) 0.0041(8) 0.0030(8)
P2 0.0092(9) 0.0157(11) 0.0121(10) -0.0024(8) 0.0045(8) 0.0039(8)
P3 0.0200(12) 0.0556(19) 0.0263(14) 0.0176(13) 0.0086(10) 0.0153(12)
F1 0.029(3) 0.055(4) 0.037(4) 0.004(3) 0.015(3) 0.004(3)
F2 0.038(4) 0.048(4) 0.040(4) 0.012(3) 0.011(3) 0.009(3)
F3 0.053(4) 0.087(6) 0.027(3) 0.019(4) 0.019(3) 0.037(4)
F4 0.045(4) 0.067(5) 0.019(3) 0.002(3) 0.002(3) 0.020(4)
F5 0.041(4) 0.062(5) 0.041(4) 0.010(3) 0.021(3) 0.026(3)
F6 0.026(4) 0.101(7) 0.078(6) 0.030(5) 0.025(4) 0.009(4)
N1 0.013(3) 0.018(4) 0.015(3) 0.001(3) -0.003(3) 0.009(3)
N2 0.010(3) 0.021(4) 0.010(3) 0.002(3) 0.001(3) 0.004(3)
C1 0.007(3) 0.015(4) 0.017(4) -0.003(3) 0.004(3) 0.003(3)
C2 0.008(3) 0.022(4) 0.008(3) -0.007(3) -0.001(3) 0.001(3)
C3 0.016(4) 0.030(5) 0.014(4) 0.001(3) 0.006(3) 0.006(4)
C4 0.025(5) 0.029(5) 0.017(4) 0.008(4) 0.006(4) 0.005(4)
C5 0.017(4) 0.023(5) 0.022(4) -0.005(4) 0.001(3) -0.001(3)
C6 0.012(4) 0.022(4) 0.005(3) 0.003(3) 0.001(3) 0.007(3)
C7 0.026(4) 0.025(5) 0.007(4) -0.004(3) 0.004(3) 0.008(4)
C8 0.013(4) 0.010(4) 0.024(4) 0.002(3) 0.003(3) -0.002(3)
C9 0.020(4) 0.037(6) 0.026(5) -0.014(4) 0.012(4) 0.000(4)
C10 0.036(6) 0.031(6) 0.020(5) -0.014(4) 0.006(4) 0.002(4)
C11 0.026(5) 0.019(5) 0.035(6) -0.003(4) -0.004(4) -0.009(4)
C12 0.025(5) 0.025(5) 0.034(6) -0.002(4) 0.004(4) -0.009(4)
C13 0.031(5) 0.026(5) 0.017(4) 0.000(4) 0.004(4) 0.002(4)
C14 0.008(3) 0.019(4) 0.021(4) -0.001(3) 0.003(3) 0.005(3)
C15 0.022(4) 0.030(5) 0.028(5) 0.007(4) 0.014(4) 0.009(4)
C16 0.029(5) 0.017(5) 0.044(6) 0.002(4) 0.017(5) 0.016(4)
C17 0.015(4) 0.038(6) 0.030(5) 0.007(4) 0.012(4) 0.018(4)
C18 0.010(4) 0.032(5) 0.040(6) 0.014(4) 0.008(4) 0.007(4)
C19 0.014(4) 0.018(4) 0.024(4) 0.008(3) 0.003(3) 0.006(3)
C20 0.002(3) 0.013(4) 0.027(5) 0.002(4) 0.001(3) -0.004(3)
C21 0.014(4) 0.023(5) 0.020(4) 0.005(3) 0.014(3) 0.006(3)
C22 0.012(4) 0.034(5) 0.019(4) 0.005(4) 0.008(3) 0.003(3)
C23 0.015(4) 0.017(4) 0.020(4) -0.001(3) 0.004(3) 0.000(3)
C24 0.010(4) 0.039(6) 0.023(5) 0.004(4) -0.001(3) -0.003(4)
C25 0.010(4) 0.026(5) 0.013(4) -0.009(3) 0.003(3) 0.007(3)
C26 0.015(4) 0.023(4) 0.013(4) 0.000(3) 0.005(3) 0.007(3)
C27 0.020(4) 0.027(5) 0.024(5) -0.001(4) 0.007(4) 0.012(4)
C28 0.021(4) 0.037(6) 0.016(4) 0.002(4) 0.006(3) 0.020(4)
C29 0.011(4) 0.039(5) 0.011(4) 0.000(4) 0.004(3) 0.005(4)
C30 0.015(4) 0.006(3) 0.020(4) -0.008(3) 0.011(3) 0.000(3)
C31 0.023(4) 0.006(4) 0.014(4) 0.001(3) 0.004(3) 0.005(3)
C32 0.034(5) 0.016(4) 0.013(4) -0.003(3) 0.001(4) 0.001(4)
C33 0.035(5) 0.014(4) 0.023(4) -0.007(3) 0.010(4) 0.009(4)
C34 0.019(4) 0.027(5) 0.029(5) -0.003(4) 0.012(4) 0.013(4)
C35 0.013(4) 0.021(4) 0.018(4) 0.001(3) 0.000(3) 0.002(3)
C36 0.009(4) 0.037(5) 0.021(4) -0.003(4) 0.006(3) -0.005(4)
C37 0.023(5) 0.017(4) 0.026(5) -0.004(4) 0.001(4) 0.002(4)
C38 0.014(4) 0.044(6) 0.036(6) 0.004(5) 0.010(4) -0.004(4)
C39 0.041(6) 0.034(6) 0.035(6) 0.003(5) 0.026(5) -0.009(5)
C40 0.040(6) 0.025(5) 0.046(7) -0.005(5) 0.023(5) 0.000(5)
C41 0.030(5) 0.010(4) 0.038(5) -0.008(4) 0.018(4) -0.001(4)
C42 0.20(4) 0.014(11) 0.11(3) 0.020(13) 0.11(3) -0.007(16)
C1' 0.014(5) 0.065(8) 0.027(5) -0.006(5) 0.000(4) -0.004(5)
C2' 0.018(5) 0.035(6) 0.026(5) -0.006(5) -0.014(4) -0.002(4)
C3' 0.030(6) 0.051(7) 0.022(5) -0.002(5) -0.014(4) 0.002(5)
C4' 0.044(7) 0.040(7) 0.035(6) 0.020(5) -0.029(5) 0.006(5)
C5' 0.017(5) 0.049(8) 0.046(8) -0.006(6) -0.015(5) 0.019(5)
C25' 0.038(6) 0.040(6) 0.029(5) -0.006(5) 0.020(5) 0.012(5)
C26' 0.015(4) 0.040(6) 0.033(5) -0.015(5) 0.014(4) 0.007(4)
C27' 0.051(8) 0.047(8) 0.056(8) 0.001(6) 0.044(7) 0.007(6)
C28' 0.061(8) 0.092(11) 0.011(5) 0.009(6) 0.016(5) 0.057(8)
C29' 0.024(5) 0.071(9) 0.021(5) -0.030(6) 0.003(4) 0.011(5)

loop_
_geom_bond_atom_site_label_1
_geom_bond_atom_site_label_2
_geom_bond_distance
_geom_bond_site_symmetry_2
_geom_bond_publ_flag
Pd C20 1.962(8) . ?
Pd P1 2.317(2) . ?
Pd Cl1 2.350(2) . ?
Pd P2 2.357(2) . ?
Fe1 C4' 2.016(9) . ?
Fe1 C5 2.023(9) . ?
Fe1 C2 2.028(8) . ?
Fe1 C3' 2.028(10) . ?
Fe1 C1 2.030(8) . ?
Fe1 C4 2.031(10) . ?
Fe1 C1' 2.034(11) . ?
Fe1 C3 2.037(8) . ?
Fe1 C5' 2.045(10) . ?
Fe1 C2' 2.056(10) . ?
Fe2 C26 2.005(8) . ?
Fe2 C27 2.016(9) . ?
Fe2 C27' 2.022(11) . ?
Fe2 C28' 2.028(10) . ?
Fe2 C25' 2.030(10) . ?
Fe2 C25 2.031(8) . ?
Fe2 C26' 2.038(9) . ?
Fe2 C29' 2.045(10) . ?
Fe2 C29 2.046(8) . ?
Fe2 C28 2.049(8) . ?
Cl2 C42 1.699(18) . ?
Cl3 C42 1.672(16) . ?
Cl4 C44 1.719(19) . ?
Cl4 C43 1.778(18) . ?
Cl5 C43 1.713(19) . ?
Cl6 C44 1.740(19) . ?
P1 C1 1.804(8) . ?
P1 C8 1.825(9) . ?
P1 C14 1.833(8) . ?
P2 C26 1.794(8) . ?
P2 C36 1.814(9) . ?
P2 C30 1.817(7) . ?
P3 F1 1.593(7) . ?
P3 F3 1.593(7) . ?
P3 F2 1.599(7) . ?
P3 F6 1.601(8) . ?
P3 F5 1.605(7) . ?
P3 F4 1.625(7) . ?
N1 C20 1.343(11) . ?
N1 C21 1.364(10) . ?
N1 C6 1.473(10) . ?
N2 C20 1.345(10) . ?
N2 C22 1.400(10) . ?
N2 C23 1.465(11) . ?
C1 C5 1.424(13) . ?
C1 C2 1.455(11) . ?
C2 C3 1.425(12) . ?
C2 C6 1.500(12) . ?
C3 C4 1.403(13) . ?
C3 H3 1.0000 . ?
C4 C5 1.412(12) . ?
C4 H4 1.0000 . ?
C5 H5 1.0000 . ?
C6 C7 1.514(11) . ?
C6 H6 1.0000 . ?
C7 H7A 0.9800 . ?
C7 H7B 0.9800 . ?
C7 H7C 0.9800 . ?
C8 C13 1.388(13) . ?
C8 C9 1.397(12) . ?
C9 C10 1.369(13) . ?
C9 H9 0.9500 . ?
C10 C11 1.384(15) . ?
C10 H10 0.9500 . ?
C11 C12 1.404(16) . ?
C11 H11 0.9500 . ?
C12 C13 1.369(14) . ?
C12 H12 0.9500 . ?
C13 H13 0.9500 . ?
C14 C15 1.381(13) . ?
C14 C19 1.383(12) . ?
C15 C16 1.392(13) . ?
C15 H15 0.9500 . ?
C16 C17 1.386(15) . ?
C16 H16 0.9500 . ?
C17 C18 1.371(14) . ?
C17 H17 0.9500 . ?
C18 C19 1.378(11) . ?
C18 H18 0.9500 . ?
C19 H19 0.9500 . ?
C21 C22 1.350(13) . ?
C21 H21 0.9500 . ?
C22 H22 0.9500 . ?
C23 C25 1.499(12) . ?
C23 C24 1.520(12) . ?
C23 H23 1.0000 . ?
C24 H24A 0.9800 . ?
C24 H24B 0.9800 . ?
C24 H24C 0.9800 . ?
C25 C29 1.431(11) . ?
C25 C26 1.433(12) . ?
C26 C27 1.419(13) . ?
C27 C28 1.407(13) . ?
C27 H27 1.0000 . ?
C28 C29 1.407(14) . ?
C28 H28 1.0000 . ?
C29 H29 1.0000 . ?
C30 C31 1.377(11) . ?
C30 C35 1.384(11) . ?
C31 C32 1.413(12) . ?
C31 H31 0.9500 . ?
C32 C33 1.375(13) . ?
C32 H32 0.9500 . ?
C33 C34 1.390(13) . ?
C33 H33 0.9500 . ?
C34 C35 1.389(12) . ?
C34 H34 0.9500 . ?
C35 H35 0.9500 . ?
C36 C37 1.381(13) . ?
C36 C41 1.388(14) . ?
C37 C38 1.417(14) . ?
C37 H37 0.9500 . ?
C38 C39 1.348(16) . ?
C38 H38 0.9500 . ?
C39 C40 1.359(15) . ?
C39 H39 0.9500 . ?
C40 C41 1.369(14) . ?
C40 H40 0.9500 . ?
C41 H41 0.9500 . ?
C1' C2' 1.391(16) . ?
C1' C5' 1.391(18) . ?
C1' H1' 1.0000 . ?
C2' C3' 1.410(17) . ?
C2' H2' 1.0000 . ?
C3' C4' 1.439(18) . ?
C3' H3' 1.0000 . ?
C4' C5' 1.39(2) . ?
C4' H4' 1.0000 . ?
C5' H5' 1.0000 . ?
C25' C29' 1.365(16) . ?
C25' C26' 1.385(16) . ?
C25' H25' 1.0000 . ?
C26' C27' 1.374(18) . ?
C26' H26' 1.0000 . ?
C27' C28' 1.46(2) . ?
C27' H27' 1.0000 . ?
C28' C29' 1.40(2) . ?
C28' H28' 1.0000 . ?
C29' H29' 1.0000 . ?
